data_8100534
loop_
_publ_author_name
'Lejeune, Manuel'
'Jeunesse, Catherine'
'Matt, Dominique'

_publ_section_title
;
Crystal structure of 5,11,17,23-tetradiphenylphosphino-25,26,27,28-
tetrapropoxycalix[4]arene dichloromethane solvate, C~88~H~8~4O~4~P~4~ 
&#x00B7; CH~2~Cl~2~
;
_journal_issue 1
_journal_name_full 'Zeitschrift f\"ur Kristallographie - New Crystal Structures'
_journal_page_first 51
_journal_page_last 54
_journal_volume 217
_journal_year 2002
_chemical_formula_moiety 'C89 H86 Cl2 O4 P4'
_chemical_formula_structural 'C89 H86 Cl2 O4 P4'
_chemical_formula_sum 'C89 H86 Cl2 O4 P4'
_chemical_formula_weight 1414.48
_space_group_IT_number 14
_symmetry_cell_setting monoclinic
_symmetry_space_group_name_Hall '-P 2yn'
_symmetry_space_group_name_H-M 'P 1 21/n 1'
_cell_angle_alpha 90
_cell_angle_beta 97.981(5)
_cell_angle_gamma 90
_cell_formula_units_Z 4
_cell_length_a 18.7265(2)
_cell_length_b 14.3256(2)
_cell_length_c 28.7705(5)
_cell_measurement_temperature 173
_cell_volume 7643.5(2)
_diffrn_ambient_temperature 173
_exptl_crystal_density_diffrn 1.23
_cod_original_sg_symbol_H-M 'P 21/n'
_cod_database_code 8100534

loop_
_symmetry_equiv_pos_as_xyz
x,y,z
1/2-x,1/2+y,1/2-z
-x,-y,-z
1/2+x,1/2-y,1/2+z

loop_
_atom_site_aniso_label
_atom_site_aniso_U_11
_atom_site_aniso_U_22
_atom_site_aniso_U_33
_atom_site_aniso_U_12
_atom_site_aniso_U_13
_atom_site_aniso_U_23
_atom_site_aniso_type_symbol
C1 0.028(4) 0.037(4) 0.031(4) -0.004(4) 0.006(3) 0.004(4) C
C2 0.033(4) 0.035(4) 0.041(5) 0.003(4) 0.011(4) 0.006(4) C
C3 0.033(4) 0.039(4) 0.029(4) -0.002(4) 0.003(3) 0.001(4) C
C4 0.034(4) 0.045(5) 0.026(4) -0.005(4) 0.001(3) 0.006(4) C
C5 0.034(4) 0.034(4) 0.030(4) -0.007(4) 0.007(3) 0.005(4) C
C6 0.029(4) 0.035(4) 0.033(4) -0.009(4) 0.010(3) -0.000(4) C
P1 0.048(1) 0.037(1) 0.040(1) 0.002(1) 0.003(1) -0.003(1) P
C7 0.039(4) 0.053(5) 0.035(5) 0.010(4) 0.001(4) -0.006(5) C
C8 0.047(5) 0.055(6) 0.041(5) -0.002(5) 0.008(4) -0.009(5) C
C9 0.045(5) 0.082(7) 0.048(6) -0.019(5) 0.006(4) -0.005(6) C
C10 0.035(5) 0.117(9) 0.056(6) 0.004(6) 0.005(5) -0.001(7) C
C11 0.047(5) 0.106(8) 0.071(7) 0.033(5) 0.021(5) -0.007(7) C
C12 0.056(5) 0.061(6) 0.065(6) 0.019(5) 0.009(5) -0.004(6) C
C13 0.046(5) 0.038(5) 0.032(5) 0.001(4) 0.004(4) -0.006(4) C
C14 0.048(5) 0.043(5) 0.041(5) -0.007(4) 0.007(4) -0.005(5) C
C15 0.057(5) 0.046(5) 0.044(5) -0.003(5) -0.001(5) -0.001(5) C
C16 0.042(5) 0.059(6) 0.054(6) -0.010(5) 0.004(4) -0.009(5) C
C17 0.055(5) 0.090(8) 0.047(5) -0.023(5) 0.013(4) -0.009(6) C
C18 0.053(5) 0.077(7) 0.035(5) -0.019(5) 0.004(4) 0.002(5) C
O1 0.037(3) 0.035(3) 0.040(3) -0.008(3) 0.004(2) -0.001(3) O
C19 0.071(7) 0.116(9) 0.066(7) -0.004(7) 0.012(6) -0.039(7) C
C20 0.086(8) 0.13(1) 0.074(8) 0.023(8) -0.023(7) -0.014(8) C
C21 0.099(7) 0.078(7) 0.12(1) -0.064(5) -0.011(7) 0.030(7) C
C22 0.034(4) 0.036(4) 0.030(4) 0.002(4) 0.000(4) 0.001(4) C
C23 0.027(4) 0.036(4) 0.026(4) 0.003(4) 0.002(3) -0.001(4) C
C24 0.036(4) 0.037(4) 0.026(4) -0.001(4) -0.002(4) -0.002(4) C
C25 0.028(4) 0.042(5) 0.037(5) -0.007(4) -0.000(4) -0.000(4) C
C26 0.026(4) 0.043(5) 0.037(5) 0.002(4) 0.006(3) 0.004(4) C
C27 0.025(4) 0.033(4) 0.034(4) 0.008(3) 0.000(3) 0.001(4) C
C28 0.028(4) 0.028(4) 0.042(5) 0.003(4) -0.003(4) 0.000(4) C
P2 0.049(1) 0.043(1) 0.042(1) -0.016(1) 0.004(1) -0.001(1) P
C29 0.059(5) 0.038(5) 0.051(6) -0.015(4) 0.007(5) 0.006(5) C
C30 0.076(6) 0.057(6) 0.037(5) -0.000(5) 0.003(5) 0.006(5) C
C31 0.074(6) 0.069(7) 0.058(6) 0.016(6) 0.007(5) 0.008(6) C
C32 0.118(8) 0.043(6) 0.081(7) 0.019(6) 0.028(7) 0.005(6) C
C33 0.095(8) 0.040(6) 0.103(9) -0.009(6) 0.019(7) -0.010(6) C
C34 0.076(6) 0.036(5) 0.083(7) -0.018(5) 0.018(6) -0.005(5) C
C35 0.045(5) 0.044(5) 0.048(5) -0.018(4) 0.004(4) -0.004(5) C
C36 0.052(5) 0.106(8) 0.045(6) -0.024(6) 0.004(5) 0.000(6) C
C37 0.060(6) 0.17(1) 0.039(6) -0.054(7) -0.001(5) 0.011(7) C
C38 0.057(6) 0.12(1) 0.062(7) -0.016(7) -0.008(5) 0.023(7) C
C39 0.056(6) 0.13(1) 0.065(7) -0.013(7) 0.001(6) 0.012(8) C
C40 0.061(6) 0.087(8) 0.058(6) -0.017(6) 0.014(5) 0.009(6) C
O2 0.043(3) 0.027(3) 0.045(3) 0.001(3) 0.006(3) 0.000(3) O
C41 0.084(8) 0.026(5) 0.24(2) 0.009(6) -0.04(1) 0.021(8) C
C44 0.034(4) 0.042(5) 0.040(5) 0.012(4) 0.008(4) 0.000(4) C
C45 0.038(4) 0.036(4) 0.032(4) 0.008(4) 0.004(4) -0.007(4) C
C46 0.031(4) 0.045(5) 0.039(5) 0.005(4) 0.004(4) -0.013(4) C
C47 0.033(4) 0.042(5) 0.032(4) 0.002(4) 0.003(4) -0.007(4) C
C48 0.041(4) 0.039(5) 0.031(4) 0.001(4) 0.001(4) -0.005(4) C
C49 0.030(4) 0.036(4) 0.031(4) 0.000(4) 0.003(3) -0.007(4) C
C50 0.034(4) 0.031(4) 0.033(4) -0.002(4) 0.010(3) -0.010(4) C
P3 0.038(1) 0.054(1) 0.042(1) 0.001(1) 0.010(1) 0.001(1) P
C51 0.036(4) 0.053(5) 0.039(5) -0.002(4) 0.011(4) 0.004(5) C
C52 0.113(8) 0.093(8) 0.048(6) 0.042(7) -0.005(6) -0.011(6) C
C53 0.18(1) 0.112(9) 0.056(7) 0.081(8) -0.008(8) 0.005(7) C
C54 0.089(7) 0.074(7) 0.093(8) 0.032(6) 0.020(7) 0.027(7) C
C55 0.059(6) 0.055(6) 0.088(7) 0.003(5) 0.025(5) 0.003(6) C
C56 0.056(5) 0.055(6) 0.051(6) 0.002(5) 0.009(5) -0.001(5) C
C57 0.040(4) 0.053(5) 0.043(5) 0.010(4) 0.008(4) 0.000(5) C
C58 0.062(6) 0.063(6) 0.057(6) -0.001(5) 0.019(5) -0.006(5) C
C59 0.080(7) 0.049(6) 0.053(6) 0.005(6) -0.004(5) -0.008(5) C
C60 0.070(6) 0.074(7) 0.043(5) 0.029(5) 0.000(5) -0.006(5) C
C61 0.055(5) 0.088(7) 0.040(5) 0.028(5) 0.009(4) -0.006(6) C
C62 0.045(5) 0.068(6) 0.053(6) 0.015(5) 0.007(4) 0.007(5) C
O3 0.037(3) 0.034(3) 0.038(3) 0.001(3) 0.006(2) -0.004(3) O
C63 0.056(5) 0.038(5) 0.058(6) -0.006(5) 0.008(5) -0.006(5) C
C64 0.059(5) 0.041(5) 0.065(6) -0.011(5) 0.008(5) 0.002(5) C
C65 0.100(8) 0.058(7) 0.12(1) -0.028(6) 0.019(7) -0.010(7) C
C66 0.035(4) 0.035(4) 0.038(5) -0.003(4) 0.006(4) -0.003(4) C
C67 0.022(4) 0.035(4) 0.034(4) 0.002(4) -0.000(3) -0.003(4) C
C68 0.033(4) 0.043(5) 0.030(4) 0.002(4) 0.006(3) 0.006(4) C
C69 0.035(4) 0.030(4) 0.036(5) 0.004(4) -0.001(4) 0.001(4) C
C70 0.034(4) 0.040(5) 0.029(4) 0.008(4) -0.002(3) -0.001(4) C
C71 0.019(3) 0.036(4) 0.035(4) 0.005(3) 0.000(3) 0.002(4) C
C72 0.022(4) 0.032(4) 0.040(5) 0.002(3) -0.003(3) -0.001(4) C
P4 0.050(1) 0.035(1) 0.042(1) -0.002(1) 0.001(1) -0.000(1) P
C73 0.045(5) 0.043(5) 0.051(6) -0.010(4) -0.008(4) 0.001(5) C
C74 0.049(5) 0.050(5) 0.045(5) -0.012(5) -0.004(4) 0.006(5) C
C75 0.042(5) 0.071(7) 0.060(6) -0.001(5) -0.012(5) 0.002(6) C
C76 0.033(5) 0.084(8) 0.12(1) -0.003(6) -0.015(6) 0.007(8) C
C77 0.049(6) 0.060(7) 0.19(1) -0.024(6) -0.009(8) 0.012(9) C
C78 0.052(6) 0.041(6) 0.14(1) -0.008(5) -0.017(7) 0.003(7) C
C79 0.042(4) 0.029(4) 0.040(5) -0.003(4) 0.003(4) -0.002(4) C
C80 0.047(5) 0.056(6) 0.058(6) 0.003(5) 0.013(4) 0.006(5) C
C81 0.050(5) 0.058(6) 0.068(7) 0.002(5) -0.005(5) -0.002(6) C
C82 0.072(6) 0.060(6) 0.058(6) 0.006(6) -0.025(5) 0.010(6) C
C83 0.070(6) 0.083(7) 0.041(5) 0.005(6) 0.006(5) 0.012(6) C
C84 0.051(5) 0.062(6) 0.047(5) 0.012(5) 0.008(4) 0.005(5) C
O4 0.025(2) 0.039(3) 0.042(3) -0.006(2) -0.002(2) -0.001(3) O
C85 0.032(4) 0.057(6) 0.078(7) -0.005(5) -0.005(5) -0.003(6) C
C86 0.046(5) 0.076(7) 0.096(8) -0.022(5) 0.003(6) -0.012(7) C
C87 0.076(7) 0.102(8) 0.084(8) -0.040(6) 0.007(6) -0.025(7) C
C88 0.030(4) 0.046(5) 0.038(5) -0.001(4) 0.004(4) -0.001(4) C

loop_
_atom_site_label
_atom_site_fract_x
_atom_site_fract_y
_atom_site_fract_z
_atom_site_U_iso_or_equiv
_atom_site_occupancy
_atom_site_thermal_displace_type
_atom_site_calc_flag
_atom_site_calc_attached_atom
_atom_site_type_symbol
C1 0.1212(4) 0.4639(6) 0.6723(3) 0.032(4) 1.000 Uani ? ? C
C2 0.1154(4) 0.3907(6) 0.6402(3) 0.036(4) 1.000 Uani ? ? C
C3 0.0613(4) 0.3875(6) 0.6014(3) 0.033(4) 1.000 Uani ? ? C
C4 0.0103(4) 0.4582(6) 0.5971(3) 0.034(4) 1.000 Uani ? ? C
C5 0.0128(4) 0.5325(5) 0.6289(3) 0.033(4) 1.000 Uani ? ? C
C6 0.0710(4) 0.5369(5) 0.6652(3) 0.032(4) 1.000 Uani ? ? C
P1 0.0610(1) 0.2887(2) 0.56136(8) 0.042(1) 1.000 Uani ? ? P
C7 0.1235(4) 0.3271(6) 0.5212(3) 0.042(5) 1.000 Uani ? ? C
C8 0.1394(5) 0.4198(7) 0.5133(3) 0.047(5) 1.000 Uani ? ? C
C9 0.1860(5) 0.4434(8) 0.4819(3) 0.056(6) 1.000 Uani ? ? C
C10 0.2176(5) 0.3767(9) 0.4580(4) 0.061(6) 1.000 Uani ? ? C
C11 0.2029(5) 0.2847(8) 0.4657(4) 0.071(6) 1.000 Uani ? ? C
C12 0.1566(5) 0.2588(7) 0.4970(4) 0.060(6) 1.000 Uani ? ? C
C13 -0.0268(4) 0.3008(6) 0.5242(3) 0.038(5) 1.000 Uani ? ? C
C14 -0.0370(4) 0.3417(6) 0.4812(3) 0.044(5) 1.000 Uani ? ? C
C15 -0.1060(5) 0.3464(6) 0.4546(3) 0.048(5) 1.000 Uani ? ? C
C16 -0.1640(5) 0.3076(7) 0.4724(3) 0.051(5) 1.000 Uani ? ? C
C17 -0.1542(5) 0.2657(8) 0.5152(3) 0.062(6) 1.000 Uani ? ? C
C18 -0.0863(5) 0.2622(7) 0.5414(3) 0.052(6) 1.000 Uani ? ? C
O1 0.0762(3) 0.6102(4) 0.6958(2) 0.037(3) 1.000 Uani ? ? O
C19 0.0999(6) 0.7013(9) 0.6759(4) 0.082(7) 1.000 Uani ? ? C
C20 0.1748(7) 0.707(1) 0.6821(4) 0.093(9) 1.000 Uani ? ? C
C21 0.1956(6) 0.8057(8) 0.6616(5) 0.096(8) 1.000 Uani ? ? C
C22 -0.0496(4) 0.6001(6) 0.6272(3) 0.033(4) 1.000 Uani ? ? C
C23 -0.0976(4) 0.5702(5) 0.6630(3) 0.029(4) 1.000 Uani ? ? C
C24 -0.1312(4) 0.4839(6) 0.6585(3) 0.033(4) 1.000 Uani ? ? C
C25 -0.1707(4) 0.4501(6) 0.6922(3) 0.035(4) 1.000 Uani ? ? C
C26 -0.1730(4) 0.5031(6) 0.7322(3) 0.035(4) 1.000 Uani ? ? C
C27 -0.1404(4) 0.5902(5) 0.7382(3) 0.030(4) 1.000 Uani ? ? C
C28 -0.1055(4) 0.6242(5) 0.7020(3) 0.032(4) 1.000 Uani ? ? C
P2 -0.2218(1) 0.3405(2) 0.68707(8) 0.045(1) 1.000 Uani ? ? P
C29 -0.1607(5) 0.2581(6) 0.6645(3) 0.049(5) 1.000 Uani ? ? C
C30 -0.0865(5) 0.2607(7) 0.6781(3) 0.054(6) 1.000 Uani ? ? C
C31 -0.0426(6) 0.1897(8) 0.6659(4) 0.067(6) 1.000 Uani ? ? C
C32 -0.0722(7) 0.1147(7) 0.6405(4) 0.074(7) 1.000 Uani ? ? C
C33 -0.1457(6) 0.1122(7) 0.6260(4) 0.073(7) 1.000 Uani ? ? C
C34 -0.1887(5) 0.1823(7) 0.6374(4) 0.061(6) 1.000 Uani ? ? C
C35 -0.2886(4) 0.3629(6) 0.6350(3) 0.046(5) 1.000 Uani ? ? C
C36 -0.2726(5) 0.3724(8) 0.5900(3) 0.063(6) 1.000 Uani ? ? C
C37 -0.3257(5) 0.393(1) 0.5538(4) 0.074(7) 1.000 Uani ? ? C
C38 -0.3949(6) 0.4045(9) 0.5613(4) 0.076(7) 1.000 Uani ? ? C
C39 -0.4139(6) 0.395(1) 0.6046(4) 0.077(8) 1.000 Uani ? ? C
C40 -0.3598(5) 0.3737(8) 0.6416(4) 0.068(6) 1.000 Uani ? ? C
O2 -0.0770(3) 0.7139(4) 0.7058(2) 0.037(3) 1.000 Uani ? ? O
C41 -0.1243(7) 0.7798(7) 0.6801(6) 0.080(9) 1.000 Uani ? ? C
C42 -0.090(1) 0.874(2) 0.680(1) 0.107(9) 0.500 Uiso ? ? C
C43 -0.0984(9) 0.910(1) 0.7220(6) 0.143(6) 1.000 Uiso ? ? C
C42A -0.146(2) 0.860(3) 0.693(1) 0.17(2) 0.500 Uiso ? ? C
C44 -0.1431(4) 0.6433(6) 0.7835(3) 0.039(4) 1.000 Uani ? ? C
C45 -0.1066(4) 0.5899(6) 0.8257(3) 0.035(4) 1.000 Uani ? ? C
C46 -0.1459(4) 0.5421(6) 0.8559(3) 0.038(4) 1.000 Uani ? ? C
C47 -0.1127(4) 0.4905(6) 0.8939(3) 0.035(4) 1.000 Uani ? ? C
C48 -0.0380(4) 0.4810(6) 0.8994(3) 0.037(4) 1.000 Uani ? ? C
C49 0.0033(4) 0.5255(5) 0.8696(3) 0.032(4) 1.000 Uani ? ? C
C50 -0.0317(4) 0.5821(5) 0.8344(3) 0.033(4) 1.000 Uani ? ? C
P3 -0.1728(1) 0.4445(2) 0.93290(8) 0.044(1) 1.000 Uani ? ? P
C51 -0.1232(4) 0.3458(6) 0.9623(3) 0.042(5) 1.000 Uani ? ? C
C52 -0.0998(7) 0.3413(9) 1.0100(4) 0.080(8) 1.000 Uani ? ? C
C53 -0.0729(8) 0.259(1) 1.0300(4) 0.104(9) 1.000 Uani ? ? C
C54 -0.0692(6) 0.1807(8) 1.0042(4) 0.085(8) 1.000 Uani ? ? C
C55 -0.0894(5) 0.1841(7) 0.9564(4) 0.066(6) 1.000 Uani ? ? C
C56 -0.1165(5) 0.2668(7) 0.9361(3) 0.054(6) 1.000 Uani ? ? C
C57 -0.1671(4) 0.5348(6) 0.9787(3) 0.045(5) 1.000 Uani ? ? C
C58 -0.1144(5) 0.6033(7) 0.9853(3) 0.061(6) 1.000 Uani ? ? C
C59 -0.1152(6) 0.6719(7) 1.0201(3) 0.060(6) 1.000 Uani ? ? C
C60 -0.1686(5) 0.6716(7) 1.0484(3) 0.060(6) 1.000 Uani ? ? C
C61 -0.2207(5) 0.6047(8) 1.0422(3) 0.058(6) 1.000 Uani ? ? C
C62 -0.2210(5) 0.5371(7) 1.0077(3) 0.054(6) 1.000 Uani ? ? C
O3 0.0089(3) 0.6293(4) 0.8054(2) 0.036(3) 1.000 Uani ? ? O
C63 0.0286(5) 0.7221(6) 0.8228(3) 0.050(5) 1.000 Uani ? ? C
C64 0.0692(5) 0.7699(6) 0.7890(4) 0.054(6) 1.000 Uani ? ? C
C65 0.0926(7) 0.8675(8) 0.8060(5) 0.088(8) 1.000 Uani ? ? C
C66 0.0840(4) 0.5097(6) 0.8733(3) 0.036(4) 1.000 Uani ? ? C
C67 0.1015(4) 0.4477(5) 0.8341(3) 0.030(4) 1.000 Uani ? ? C
C68 0.0760(4) 0.3566(6) 0.8318(3) 0.035(4) 1.000 Uani ? ? C
C69 0.0833(4) 0.2989(5) 0.7942(3) 0.033(4) 1.000 Uani ? ? C
C70 0.1152(4) 0.3352(6) 0.7571(3) 0.034(4) 1.000 Uani ? ? C
C71 0.1438(4) 0.4252(5) 0.7585(3) 0.029(4) 1.000 Uani ? ? C
C72 0.1389(4) 0.4796(5) 0.7981(3) 0.030(4) 1.000 Uani ? ? C
P4 0.0515(1) 0.1777(2) 0.78916(8) 0.042(1) 1.000 Uani ? ? P
C73 -0.0422(5) 0.1863(6) 0.8002(3) 0.046(5) 1.000 Uani ? ? C
C74 -0.0816(5) 0.2677(6) 0.8002(3) 0.048(5) 1.000 Uani ? ? C
C75 -0.1530(5) 0.2671(7) 0.8065(3) 0.056(6) 1.000 Uani ? ? C
C76 -0.1862(5) 0.1845(8) 0.8137(4) 0.070(7) 1.000 Uani ? ? C
C77 -0.1495(6) 0.1043(8) 0.8147(5) 0.082(8) 1.000 Uani ? ? C
C78 -0.0777(5) 0.1041(7) 0.8073(5) 0.067(7) 1.000 Uani ? ? C
C79 0.0958(4) 0.1257(5) 0.8443(3) 0.036(4) 1.000 Uani ? ? C
C80 0.1622(5) 0.0843(7) 0.8437(3) 0.053(5) 1.000 Uani ? ? C
C81 0.1975(5) 0.0385(7) 0.8826(4) 0.058(6) 1.000 Uani ? ? C
C82 0.1666(6) 0.0332(7) 0.9219(4) 0.063(6) 1.000 Uani ? ? C
C83 0.1003(5) 0.0739(8) 0.9239(3) 0.062(6) 1.000 Uani ? ? C
C84 0.0657(5) 0.1211(7) 0.8855(3) 0.053(5) 1.000 Uani ? ? C
O4 0.1714(3) 0.5666(4) 0.8027(2) 0.034(3) 1.000 Uani ? ? O
C85 0.2452(4) 0.5623(7) 0.8240(4) 0.052(6) 1.000 Uani ? ? C
C86 0.2724(5) 0.6566(8) 0.8385(4) 0.069(7) 1.000 Uani ? ? C
C87 0.2390(6) 0.6970(9) 0.8798(4) 0.086(8) 1.000 Uani ? ? C
C88 0.1761(4) 0.4616(6) 0.7162(3) 0.037(4) 1.000 Uani ? ? C
CL1 0.0885(5) 0.0090(8) 0.5603(3) 0.310(4) 1.000 Uiso ? ? Cl
CL2 -0.0157(5) -0.1110(8) 0.5736(3) 0.312(5) 1.000 Uiso ? ? Cl
C89 0.0531 -0.0925 0.5378 0.1968 1.000 Uiso ? ? C
H1 0.1494 0.3412 0.6448 0.0466 1.000 Uiso calc C2 H
H2 -0.0278 0.4562 0.5717 0.0455 1.000 Uiso calc C4 H
H3 0.1180 0.4676 0.5297 0.0617 1.000 Uiso calc C8 H
H4 0.1961 0.5073 0.4770 0.0759 1.000 Uiso calc C9 H
H5 0.2494 0.3935 0.4364 0.0904 1.000 Uiso calc C10 H
H6 0.2249 0.2377 0.4492 0.0959 1.000 Uiso calc C11 H
H7 0.1473 0.1946 0.5020 0.0786 1.000 Uiso calc C12 H
H8 0.0032 0.3678 0.4689 0.0572 1.000 Uiso calc C14 H
H9 -0.1124 0.3758 0.4247 0.0644 1.000 Uiso calc C15 H
H10 -0.2108 0.3103 0.4547 0.0674 1.000 Uiso calc C16 H
H11 -0.1941 0.2386 0.5273 0.0825 1.000 Uiso calc C17 H
H12 -0.0802 0.2332 0.5714 0.0716 1.000 Uiso calc C18 H
H13 0.0811 0.7521 0.6917 0.1094 1.000 Uiso calc C19 H
H14 0.0822 0.7044 0.6434 0.1094 1.000 Uiso calc C19 H
H15 0.1941 0.6573 0.6656 0.1280 1.000 Uiso calc C20 H
H16 0.1932 0.7024 0.7145 0.1280 1.000 Uiso calc C20 H
H17 0.2466 0.8119 0.6652 0.1303 1.000 Uiso calc C21 H
H18 0.1768 0.8094 0.6292 0.1303 1.000 Uiso calc C21 H
H19 0.1758 0.8545 0.6781 0.1303 1.000 Uiso calc C21 H
H20 -0.0766 0.5997 0.5967 0.0439 1.000 Uiso calc C22 H
H21 -0.0318 0.6612 0.6345 0.0439 1.000 Uiso calc C22 H
H22 -0.1271 0.4469 0.6316 0.0440 1.000 Uiso calc C24 H
H23 -0.1978 0.4791 0.7563 0.0457 1.000 Uiso calc C26 H
H24 -0.0656 0.3119 0.6961 0.0742 1.000 Uiso calc C30 H
H25 0.0081 0.1929 0.6750 0.0872 1.000 Uiso calc C31 H
H26 -0.0424 0.0648 0.6329 0.1031 1.000 Uiso calc C32 H
H27 -0.1663 0.0610 0.6079 0.1028 1.000 Uiso calc C33 H
H28 -0.2390 0.1797 0.6267 0.0840 1.000 Uiso calc C34 H
H29 -0.2244 0.3644 0.5841 0.0882 1.000 Uiso calc C36 H
H30 -0.3137 0.3999 0.5230 0.1180 1.000 Uiso calc C37 H
H31 -0.4307 0.4192 0.5357 0.1073 1.000 Uiso calc C38 H
H32 -0.4625 0.4032 0.6098 0.1084 1.000 Uiso calc C39 H
H33 -0.3725 0.3663 0.6722 0.0887 1.000 Uiso calc C40 H
H34 -0.1920 0.6538 0.7872 0.0502 1.000 Uiso calc C44 H
H35 -0.1193 0.7016 0.7817 0.0502 1.000 Uiso calc C44 H
H36 -0.1971 0.5448 0.8504 0.0498 1.000 Uiso calc C46 H
H37 -0.0148 0.4432 0.9241 0.0484 1.000 Uiso calc C48 H
H38 -0.1024 0.3951 1.0290 0.1119 1.000 Uiso calc C52 H
H39 -0.0565 0.2574 1.0628 0.1526 1.000 Uiso calc C53 H
H40 -0.0528 0.1238 1.0189 0.1102 1.000 Uiso calc C54 H
H41 -0.0848 0.1305 0.9376 0.0858 1.000 Uiso calc C55 H
H42 -0.1309 0.2689 0.9031 0.0700 1.000 Uiso calc C56 H
H43 -0.0772 0.6039 0.9659 0.0775 1.000 Uiso calc C58 H
H44 -0.0788 0.7185 1.0241 0.0811 1.000 Uiso calc C59 H
H45 -0.1691 0.7177 1.0721 0.0817 1.000 Uiso calc C60 H
H46 -0.2575 0.6044 1.0619 0.0792 1.000 Uiso calc C61 H
H47 -0.2584 0.4918 1.0037 0.0719 1.000 Uiso calc C62 H
H48 0.0579 0.7175 0.8524 0.0657 1.000 Uiso calc C63 H
H49 -0.0138 0.7565 0.8260 0.0657 1.000 Uiso calc C63 H
H50 0.0393 0.7748 0.7596 0.0717 1.000 Uiso calc C64 H
H51 0.1108 0.7342 0.7854 0.0717 1.000 Uiso calc C64 H
H52 0.1184 0.8964 0.7837 0.1185 1.000 Uiso calc C65 H
H53 0.0512 0.9038 0.8095 0.1185 1.000 Uiso calc C65 H
H54 0.1227 0.8632 0.8354 0.1185 1.000 Uiso calc C65 H
H55 0.1006 0.4809 0.9026 0.0467 1.000 Uiso calc C66 H
H56 0.1074 0.5682 0.8715 0.0467 1.000 Uiso calc C66 H
H57 0.0529 0.3332 0.8568 0.0461 1.000 Uiso calc C68 H
H58 0.1175 0.2977 0.7302 0.0450 1.000 Uiso calc C70 H
H59 -0.0588 0.3256 0.7958 0.0635 1.000 Uiso calc C74 H
H60 -0.1792 0.3240 0.8058 0.0769 1.000 Uiso calc C75 H
H61 -0.2355 0.1840 0.8180 0.1069 1.000 Uiso calc C76 H
H62 -0.1727 0.0473 0.8204 0.1326 1.000 Uiso calc C77 H
H63 -0.0527 0.0465 0.8072 0.1049 1.000 Uiso calc C78 H
H64 0.1842 0.0873 0.8159 0.0691 1.000 Uiso calc C80 H
H65 0.2434 0.0110 0.8815 0.0782 1.000 Uiso calc C81 H
H66 0.1905 0.0012 0.9485 0.0866 1.000 Uiso calc C82 H
H67 0.0785 0.0693 0.9518 0.0841 1.000 Uiso calc C83 H
H68 0.0208 0.1508 0.8874 0.0693 1.000 Uiso calc C84 H
H69 0.2736 0.5373 0.8021 0.0743 1.000 Uiso calc C85 H
H70 0.2488 0.5231 0.8509 0.0743 1.000 Uiso calc C85 H
H71 0.2619 0.6975 0.8125 0.0951 1.000 Uiso calc C86 H
H72 0.3232 0.6528 0.8473 0.0951 1.000 Uiso calc C86 H
H73 0.2586 0.7571 0.8874 0.1138 1.000 Uiso calc C87 H
H74 0.1883 0.7018 0.8715 0.1138 1.000 Uiso calc C87 H
H75 0.2495 0.6571 0.9063 0.1138 1.000 Uiso calc C87 H
H76 0.1937 0.5231 0.7228 0.0494 1.000 Uiso calc C88 H
H77 0.2148 0.4221 0.7109 0.0494 1.000 Uiso calc C88 H

loop_
_geom_bond_atom_site_label_1
_geom_bond_atom_site_label_2
_geom_bond_distance
_geom_bond_site_symmetry_1
_geom_bond_site_symmetry_2
_geom_bond_publ_flag
C1 C2 1.39(1) . . ?
C1 C6 1.40(1) . . ?
C1 C88 1.51(1) . . ?
C2 C3 1.40(1) . . ?
C3 C4 1.39(1) . . ?
C3 P1 1.824(9) . . ?
C4 C5 1.40(1) . . ?
C5 C6 1.40(1) . . ?
C5 C22 1.51(1) . . ?
C6 O1 1.366(9) . . ?
P1 C7 1.839(9) . . ?
P1 C13 1.841(9) . . ?
C7 C8 1.39(1) . . ?
C7 C12 1.39(1) . . ?
C8 C9 1.38(1) . . ?
C9 C10 1.36(2) . . ?
C10 C11 1.37(2) . . ?
C11 C12 1.39(1) . . ?
C13 C14 1.36(1) . . ?
C13 C18 1.39(1) . . ?
C14 C15 1.41(1) . . ?
C15 C16 1.38(1) . . ?
C16 C17 1.36(1) . . ?
C17 C18 1.39(1) . . ?
O1 C19 1.52(1) . . ?
C19 C20 1.39(2) . . ?
C20 C21 1.61(2) . . ?
C22 C23 1.52(1) . . ?
C23 C24 1.39(1) . . ?
C23 C28 1.39(1) . . ?
C24 C25 1.39(1) . . ?
C25 C26 1.38(1) . . ?
C25 P2 1.835(8) . . ?
C26 C27 1.39(1) . . ?
C27 C28 1.39(1) . . ?
C27 C44 1.52(1) . . ?
C28 O2 1.390(9) . . ?
P2 C29 1.83(1) . . ?
P2 C35 1.842(9) . . ?
C29 C30 1.39(1) . . ?
C29 C34 1.40(1) . . ?
C30 C31 1.38(1) . . ?
C31 C32 1.37(2) . . ?
C32 C33 1.38(2) . . ?
C33 C34 1.35(1) . . ?
C35 C36 1.37(1) . . ?
C35 C40 1.38(1) . . ?
C36 C37 1.37(1) . . ?
C37 C38 1.35(2) . . ?
C38 C39 1.35(2) . . ?
C39 C40 1.40(1) . . ?
O2 C41 1.43(1) . . ?
C41 C42 1.50(3) . . ?
C41 C42A 1.28(5) . . ?
C42 C43 1.34(3) . . ?
C42 C42A 1.18(5) . . ?
C43 C42A 1.35(5) . . ?
C44 C45 1.52(1) . . ?
C45 C46 1.39(1) . . ?
C45 C50 1.39(1) . . ?
C46 C47 1.39(1) . . ?
C47 C48 1.39(1) . . ?
C47 P3 1.819(9) . . ?
C48 C49 1.38(1) . . ?
C49 C50 1.39(1) . . ?
C49 C66 1.52(1) . . ?
C50 O3 1.383(9) . . ?
P3 C51 1.833(9) . . ?
P3 C57 1.84(1) . . ?
C51 C52 1.38(1) . . ?
C51 C56 1.37(1) . . ?
C52 C53 1.37(2) . . ?
C53 C54 1.36(2) . . ?
C54 C55 1.37(2) . . ?
C55 C56 1.39(1) . . ?
C57 C58 1.39(1) . . ?
C57 C62 1.40(1) . . ?
C58 C59 1.40(1) . . ?
C59 C60 1.37(1) . . ?
C60 C61 1.36(2) . . ?
C61 C62 1.39(1) . . ?
O3 C63 1.45(1) . . ?
C63 C64 1.48(1) . . ?
C64 C65 1.53(1) . . ?
C66 C67 1.51(1) . . ?
C67 C68 1.39(1) . . ?
C67 C72 1.40(1) . . ?
C68 C69 1.38(1) . . ?
C69 C70 1.39(1) . . ?
C69 P4 1.835(8) . . ?
C70 C71 1.39(1) . . ?
C71 C72 1.39(1) . . ?
C71 C88 1.52(1) . . ?
C72 O4 1.384(9) . . ?
P4 C73 1.83(1) . . ?
P4 C79 1.842(9) . . ?
C73 C74 1.38(1) . . ?
C73 C78 1.38(1) . . ?
C74 C75 1.37(1) . . ?
C75 C76 1.37(1) . . ?
C76 C77 1.34(2) . . ?
C77 C78 1.39(2) . . ?
C79 C80 1.38(1) . . ?
C79 C84 1.38(1) . . ?
C80 C81 1.38(1) . . ?
C81 C82 1.34(1) . . ?
C82 C83 1.38(1) . . ?
C83 C84 1.38(1) . . ?
O4 C85 1.43(1) . . ?
C85 C86 1.48(1) . . ?
C86 C87 1.53(2) . . ?
CL1 C89 1.69(1) . . ?
CL2 C89 1.78(1) . . ?
